data_7237314
loop_
_publ_author_name
'Su, Ning'
'Lu, Guang-Zhao'
'Zheng, You-Xuan'

_publ_section_title
;
 Highly efficient green electroluminescence of iridium(iii) complexes
 based on (1H-pyrazol-5-yl)pyridine derivatives ancillary ligands with low
 efficiency roll-off
;
_journal_issue 21
_journal_name_full 'Journal of Materials Chemistry C'
_journal_page_first 5778
_journal_paper_doi 10.1039/C8TC01182F
_journal_volume 6
_journal_year 2018
_chemical_formula_sum 'C33 H22 F6 Ir N5'
_chemical_formula_weight 794.75
_space_group_crystal_system monoclinic
_space_group_IT_number 14
_space_group_name_Hall '-P 2ybc'
_space_group_name_H-M_alt 'P 1 21/c 1'
_atom_sites_solution_hydrogens geom
_audit_creation_method SHELXL-2016/6
_audit_update_record
;
2018-03-09 deposited with the CCDC.
2018-05-10 downloaded from the CCDC.
;
_cell_angle_alpha 90
_cell_angle_beta 104.461(2)
_cell_angle_gamma 90
_cell_formula_units_Z 8
_cell_length_a 17.666(2)
_cell_length_b 16.9546(19)
_cell_length_c 21.093(2)
_cell_measurement_reflns_used 6472
_cell_measurement_temperature 296(2)
_cell_measurement_theta_max 25.13
_cell_measurement_theta_min 2.42
_cell_volume 6117.6(11)
_computing_structure_refinement 'SHELXL-2016/6 (Sheldrick, 2016)'
_computing_structure_solution 'SHELXT 2014/5 (Sheldrick, 2014)'
_diffrn_ambient_temperature 296(2)
_diffrn_measured_fraction_theta_full 0.999
_diffrn_measured_fraction_theta_max 0.999
_diffrn_measurement_device_type 'CCD area detector'
_diffrn_measurement_method 'phi and omega scans'
_diffrn_radiation_type MoK\a
_diffrn_radiation_wavelength 0.71073
_diffrn_reflns_av_R_equivalents 0.1090
_diffrn_reflns_av_unetI/netI 0.1226
_diffrn_reflns_Laue_measured_fraction_full 0.999
_diffrn_reflns_Laue_measured_fraction_max 0.999
_diffrn_reflns_limit_h_max 21
_diffrn_reflns_limit_h_min -19
_diffrn_reflns_limit_k_max 18
_diffrn_reflns_limit_k_min -20
_diffrn_reflns_limit_l_max 25
_diffrn_reflns_limit_l_min -24
_diffrn_reflns_number 33806
_diffrn_reflns_point_group_measured_fraction_full 0.999
_diffrn_reflns_point_group_measured_fraction_max 0.999
_diffrn_reflns_theta_full 25.009
_diffrn_reflns_theta_max 25.009
_diffrn_reflns_theta_min 1.190
_exptl_absorpt_coefficient_mu 4.433
_exptl_absorpt_correction_T_max 0.7456
_exptl_absorpt_correction_T_min 0.4847
_exptl_absorpt_correction_type multi-scan
_exptl_absorpt_process_details
;
 SADABS 2016/2: Krause, L., Herbst-Irmer, R., Sheldrick G.M. & Stalke D.,
 J. Appl. Cryst. 48 (2015) 3-10
;
_exptl_crystal_density_diffrn 1.726
_exptl_crystal_F_000 3088
_exptl_crystal_size_max 0.270
_exptl_crystal_size_mid 0.250
_exptl_crystal_size_min 0.220
_refine_diff_density_max 2.134
_refine_diff_density_min -1.699
_refine_diff_density_rms 0.169
_refine_ls_extinction_method none
_refine_ls_goodness_of_fit_ref 1.019
_refine_ls_hydrogen_treatment constr
_refine_ls_matrix_type full
_refine_ls_number_parameters 813
_refine_ls_number_reflns 10774
_refine_ls_number_restraints 27
_refine_ls_restrained_S_all 1.038
_refine_ls_R_factor_all 0.1267
_refine_ls_R_factor_gt 0.0661
_refine_ls_shift/su_max 0.001
_refine_ls_shift/su_mean 0.000
_refine_ls_structure_factor_coef Fsqd
_refine_ls_weighting_details 'w=1/[\s^2^(Fo^2^)+(0.0746P)^2^+18.0050P] where P=(Fo^2^+2Fc^2^)/3'
_refine_ls_weighting_scheme calc
_refine_ls_wR_factor_gt 0.1465
_refine_ls_wR_factor_ref 0.1745
_reflns_Friedel_coverage 0.000
_reflns_number_gt 6427
_reflns_number_total 10774
_reflns_threshold_expression 'I > 2\s(I)'
_cod_data_source_file c8tc01182f2.cif
_cod_data_source_block 170405zyx_CF3ppyIrPyPzMe_0m_a
_cod_original_cell_volume 6117.7(12)
_cod_original_sg_symbol_H-M 'P 21/c'
_cod_database_code 7237314
_shelx_shelxl_version_number 2016/6
_shelx_space_group_comment
;
The symmetry employed for this shelxl refinement is uniquely defined
by the following loop, which should always be used as a source of
symmetry information in preference to the above space-group names.
They are only intended as comments.
;
_shelx_estimated_absorpt_t_min 0.381
_shelx_estimated_absorpt_t_max 0.442

loop_
_space_group_symop_operation_xyz
'x, y, z'
'-x, y+1/2, -z+1/2'
'-x, -y, -z'
'x, -y-1/2, z-1/2'

loop_
_atom_site_label
_atom_site_type_symbol
_atom_site_fract_x
_atom_site_fract_y
_atom_site_fract_z
_atom_site_U_iso_or_equiv
_atom_site_adp_type
_atom_site_occupancy
_atom_site_site_symmetry_order
_atom_site_calc_flag
_atom_site_refinement_flags_posn
_atom_site_refinement_flags_adp
_atom_site_refinement_flags_occupancy
_atom_site_disorder_assembly
_atom_site_disorder_group
C1 C 0.3146(7) 0.3923(8) 0.7834(6) 0.042(3) Uani 1 1 d . . . . .
C2 C 0.3731(8) 0.4036(8) 0.8413(7) 0.051(4) Uani 1 1 d . . . . .
H2 H 0.372726 0.448010 0.867050 0.062 Uiso 1 1 calc R U . . .
C3 C 0.4313(9) 0.3478(10) 0.8593(8) 0.061(4) Uani 1 1 d . . . . .
C4 C 0.4931(11) 0.3581(11) 0.9189(9) 0.073(5) Uani 1 1 d . . . . .
C5 C 0.4330(10) 0.2803(9) 0.8250(9) 0.071(5) Uani 1 1 d . . . . .
H5 H 0.472138 0.243129 0.839590 0.085 Uiso 1 1 calc R U . . .
C6 C 0.3766(9) 0.2681(9) 0.7691(8) 0.064(4) Uani 1 1 d . . . . .
H6 H 0.377351 0.222610 0.744633 0.077 Uiso 1 1 calc R U . . .
C7 C 0.3168(7) 0.3244(7) 0.7481(7) 0.043(3) Uani 1 1 d . . . . .
C8 C 0.2578(8) 0.3178(8) 0.6865(7) 0.047(4) Uani 1 1 d . . . . .
C9 C 0.2517(9) 0.2572(9) 0.6411(7) 0.064(4) Uani 1 1 d . . . . .
H9 H 0.286763 0.215291 0.649184 0.077 Uiso 1 1 calc R U . . .
C10 C 0.1939(11) 0.2598(11) 0.5846(8) 0.082(5) Uani 1 1 d . . . . .
H10 H 0.189676 0.220454 0.553155 0.099 Uiso 1 1 calc R U . . .
C11 C 0.1422(10) 0.3215(10) 0.5749(9) 0.077(5) Uani 1 1 d . . . . .
H11 H 0.101592 0.323512 0.537136 0.092 Uiso 1 1 calc R U . . .
C12 C 0.1498(9) 0.3794(9) 0.6200(7) 0.060(4) Uani 1 1 d . . . . .
H12 H 0.114566 0.421247 0.612002 0.072 Uiso 1 1 calc R U . . .
C13 C 0.2902(9) 0.5363(8) 0.7039(8) 0.060(4) Uani 1 1 d . . . . .
C14 C 0.3093(8) 0.5267(8) 0.6447(7) 0.051(4) Uani 1 1 d . . . . .
H14 H 0.293569 0.481494 0.619925 0.062 Uiso 1 1 calc R U . . .
C15 C 0.3529(8) 0.5856(11) 0.6219(8) 0.072(5) Uani 1 1 d . U . . .
C16 C 0.3689(13) 0.5742(15) 0.5552(12) 0.099(7) Uani 1 1 d . . . . .
C17 C 0.3755(11) 0.6530(12) 0.6578(10) 0.100(7) Uani 1 1 d . U . . .
H17 H 0.402891 0.692134 0.642054 0.120 Uiso 1 1 calc R U . . .
C18 C 0.3573(11) 0.6624(11) 0.7178(11) 0.097(6) Uani 1 1 d . . . . .
H18 H 0.372959 0.707939 0.741997 0.117 Uiso 1 1 calc R U . . .
C19 C 0.3166(9) 0.6057(9) 0.7418(8) 0.062(4) Uani 1 1 d . . . . .
C20 C 0.2961(10) 0.6106(9) 0.8023(9) 0.068(5) Uani 1 1 d . . . . .
C21 C 0.3155(12) 0.6726(11) 0.8443(11) 0.106(7) Uani 1 1 d . . . . .
H21 H 0.341925 0.715756 0.832978 0.127 Uiso 1 1 calc R U . . .
C22 C 0.2960(14) 0.6715(13) 0.9031(12) 0.124(9) Uani 1 1 d . . . . .
H22 H 0.313427 0.711159 0.933722 0.149 Uiso 1 1 calc R U . . .
C23 C 0.2510(14) 0.6120(13) 0.9165(10) 0.114(8) Uani 1 1 d . . . . .
H23 H 0.235840 0.611099 0.955697 0.137 Uiso 1 1 calc R U . . .
C24 C 0.2275(10) 0.5514(10) 0.8697(8) 0.081(5) Uani 1 1 d . . . . .
H24 H 0.193969 0.512039 0.876912 0.097 Uiso 1 1 calc R U . A 2
C25 C 0.1049(9) 0.5777(8) 0.6530(7) 0.059(4) Uani 1 1 d . . . . .
H25 H 0.147760 0.590068 0.636761 0.071 Uiso 1 1 calc R U . . .
C26 C 0.0358(9) 0.6153(9) 0.6256(8) 0.062(4) Uani 1 1 d . . . . .
H26 H 0.031916 0.653356 0.593133 0.074 Uiso 1 1 calc R U . . .
C27 C -0.0274(10) 0.5937(10) 0.6486(8) 0.077(5) Uani 1 1 d . . . . .
H27 H -0.076306 0.615510 0.630315 0.093 Uiso 1 1 calc R U . . .
C28 C -0.0186(9) 0.5394(10) 0.6992(8) 0.068(4) Uani 1 1 d . . . . .
H28 H -0.060496 0.527617 0.716871 0.082 Uiso 1 1 calc R U . . .
C29 C 0.0527(8) 0.5029(8) 0.7230(7) 0.048(3) Uani 1 1 d . . . . .
C30 C 0.0682(8) 0.4433(8) 0.7733(7) 0.050(4) Uani 1 1 d . . . . .
C31 C 0.0260(9) 0.4118(9) 0.8132(7) 0.065(4) Uani 1 1 d . . . . .
H31 H -0.026222 0.421173 0.811876 0.077 Uiso 1 1 calc R U . . .
C32 C 0.0771(10) 0.3632(8) 0.8559(8) 0.057(4) Uani 1 1 d . . . . .
C33 C 0.0660(10) 0.3142(10) 0.9113(8) 0.089(6) Uani 1 1 d . . . . .
H33A H 0.057985 0.260226 0.897602 0.133 Uiso 1 1 calc R U . . .
H33B H 0.021263 0.332824 0.925014 0.133 Uiso 1 1 calc R U . . .
H33C H 0.111624 0.317987 0.947236 0.133 Uiso 1 1 calc R U . . .
C34 C 0.2128(7) 0.5675(7) 0.3192(7) 0.047(3) Uani 1 1 d . . . . .
C35 C 0.1943(8) 0.5522(8) 0.3798(7) 0.055(4) Uani 1 1 d . . . . .
H35 H 0.216096 0.508286 0.404099 0.066 Uiso 1 1 calc R U . . .
C36 C 0.1444(9) 0.6011(10) 0.4039(8) 0.065(4) Uani 1 1 d . . . . .
C37 C 0.1222(12) 0.5782(12) 0.4663(9) 0.078(5) Uani 1 1 d . U . . .
C38 C 0.1129(10) 0.6677(11) 0.3694(9) 0.089(6) Uani 1 1 d . . . . .
H38 H 0.080001 0.700374 0.385899 0.106 Uiso 1 1 calc R U . . .
C39 C 0.1297(10) 0.6856(10) 0.3117(8) 0.078(5) Uani 1 1 d . . . . .
H39 H 0.108595 0.730838 0.289071 0.094 Uiso 1 1 calc R U . . .
C40 C 0.1776(8) 0.6374(9) 0.2862(8) 0.060(4) Uani 1 1 d . . . . .
C41 C 0.1971(9) 0.6523(8) 0.2241(7) 0.059(4) Uani 1 1 d . . . . .
C42 C 0.1711(10) 0.7149(9) 0.1832(9) 0.078(5) Uani 1 1 d . . . . .
H42 H 0.139665 0.753311 0.194976 0.093 Uiso 1 1 calc R U . . .
C43 C 0.1917(14) 0.7206(11) 0.1247(10) 0.113(7) Uani 1 1 d . U . . .
H43 H 0.169996 0.759680 0.094700 0.136 Uiso 1 1 calc R U . . .
C44 C 0.2435(12) 0.6690(10) 0.1111(8) 0.087(6) Uani 1 1 d . U . . .
H44 H 0.261830 0.675661 0.073819 0.105 Uiso 1 1 calc R U . . .
C45 C 0.2693(10) 0.6064(8) 0.1526(7) 0.067(5) Uani 1 1 d . . . . .
H45 H 0.302213 0.569194 0.141080 0.081 Uiso 1 1 calc R U . B 2
C46 C 0.1935(9) 0.4344(8) 0.2319(7) 0.050(4) Uani 1 1 d . . . . .
C47 C 0.1366(8) 0.4426(7) 0.1773(7) 0.048(4) Uani 1 1 d . . . . .
H47 H 0.134866 0.488323 0.152588 0.058 Uiso 1 1 calc R U . C 2
C48 C 0.0788(9) 0.3844(9) 0.1556(8) 0.063(4) Uani 1 1 d . . . . .
C49 C 0.0156(12) 0.3964(14) 0.0948(9) 0.087(6) Uani 1 1 d . . . . .
C50 C 0.0793(9) 0.3179(9) 0.1923(8) 0.064(4) Uani 1 1 d . . . . .
H50 H 0.040722 0.279939 0.178726 0.077 Uiso 1 1 calc R U . . .
C51 C 0.1368(9) 0.3067(9) 0.2495(7) 0.059(4) Uani 1 1 d . . . . .
H51 H 0.138821 0.260515 0.273620 0.071 Uiso 1 1 calc R U . . .
C52 C 0.1929(8) 0.3680(8) 0.2706(7) 0.046(3) Uani 1 1 d . . . . .
C53 C 0.2551(8) 0.3591(8) 0.3313(7) 0.049(4) Uani 1 1 d . . . . .
C54 C 0.2640(9) 0.2971(9) 0.3740(8) 0.060(4) Uani 1 1 d . . . . .
H54 H 0.230023 0.254324 0.365425 0.072 Uiso 1 1 calc R U . . .
C55 C 0.3232(11) 0.2992(10) 0.4288(8) 0.077(5) Uani 1 1 d . . . . .
H55 H 0.327796 0.259010 0.459538 0.092 Uiso 1 1 calc R U . . .
C56 C 0.3765(9) 0.3595(9) 0.4397(8) 0.070(5) Uani 1 1 d . . . . .
H56 H 0.419363 0.360121 0.475832 0.084 Uiso 1 1 calc R U . . .
C57 C 0.3626(9) 0.4202(8) 0.3934(7) 0.056(4) Uani 1 1 d . . . . .
H57 H 0.396343 0.463135 0.401184 0.067 Uiso 1 1 calc R U . . .
C58 C 0.3965(9) 0.6284(8) 0.3672(8) 0.060(4) Uani 1 1 d . . . . .
H58 H 0.354144 0.640437 0.384174 0.072 Uiso 1 1 calc R U . . .
C59 C 0.4658(10) 0.6647(9) 0.3908(9) 0.077(5) Uani 1 1 d . . . . .
H59 H 0.471887 0.700258 0.425259 0.092 Uiso 1 1 calc R U . . .
C60 C 0.5272(11) 0.6489(13) 0.3637(11) 0.099(6) Uani 1 1 d . . . . .
H60 H 0.574485 0.675060 0.379107 0.119 Uiso 1 1 calc R U . . .
C61 C 0.5195(10) 0.5963(10) 0.3152(10) 0.079(5) Uani 1 1 d . . . . .
H61 H 0.561162 0.585609 0.296928 0.094 Uiso 1 1 calc R U . . .
C62 C 0.4497(8) 0.5586(8) 0.2929(8) 0.060(4) Uani 1 1 d . . . . .
C63 C 0.4341(9) 0.5013(8) 0.2425(8) 0.061(4) Uani 1 1 d . . . . .
C64 C 0.4794(10) 0.4692(10) 0.2012(10) 0.079(5) Uani 1 1 d . . . . .
H64 H 0.531450 0.479228 0.202333 0.095 Uiso 1 1 calc R U . . .
C65 C 0.4281(12) 0.4199(10) 0.1591(10) 0.090(6) Uani 1 1 d . . . . .
C66 C 0.4408(13) 0.3733(12) 0.1033(10) 0.122(8) Uani 1 1 d . . . . .
H66A H 0.464766 0.323844 0.118949 0.182 Uiso 1 1 calc R U . . .
H66B H 0.474440 0.402050 0.082106 0.182 Uiso 1 1 calc R U . . .
H66C H 0.391547 0.363840 0.072584 0.182 Uiso 1 1 calc R U . . .
F1 F 0.5659(7) 0.3553(9) 0.9097(6) 0.148(5) Uani 1 1 d . . . . .
F2 F 0.4970(8) 0.3061(8) 0.9656(6) 0.151(5) Uani 1 1 d . . . . .
F3 F 0.4945(7) 0.4257(8) 0.9495(6) 0.129(4) Uani 1 1 d . . . . .
F4 F 0.3381(11) 0.5144(10) 0.5224(7) 0.164(7) Uani 1 1 d . . . . .
F5 F 0.4448(8) 0.5676(16) 0.5624(7) 0.247(12) Uani 1 1 d . . . . .
F6 F 0.3536(13) 0.6346(10) 0.5196(8) 0.212(9) Uani 1 1 d . . . . .
F7 F 0.1513(11) 0.6315(9) 0.5107(6) 0.183(8) Uani 1 1 d . . . . .
F8 F 0.0457(7) 0.5806(10) 0.4592(6) 0.163(6) Uani 1 1 d . . . . .
F9 F 0.1454(9) 0.5101(8) 0.4884(6) 0.142(6) Uani 1 1 d . U . . .
F10 F 0.0235(9) 0.4524(10) 0.0599(7) 0.203(9) Uani 1 1 d . . . . .
F11 F -0.0525(8) 0.4051(11) 0.1058(7) 0.168(7) Uani 1 1 d . . . . .
F12 F 0.0047(9) 0.3326(9) 0.0579(6) 0.153(6) Uani 1 1 d . . . . .
Ir1 Ir 0.22285(3) 0.46473(3) 0.74469(3) 0.04182(18) Uani 0.98 1 d . U P D 1
Ir2 Ir 0.28249(3) 0.50938(3) 0.27459(3) 0.04130(17) Uani 0.98 1 d . U P E 1
N1 N 0.2050(6) 0.3788(6) 0.6746(5) 0.041(3) Uani 1 1 d . . . . .
N2 N 0.2527(7) 0.5500(7) 0.8156(6) 0.060(3) Uani 1 1 d . . . . .
N3 N 0.1156(6) 0.5247(6) 0.7012(6) 0.051(3) Uani 1 1 d . . . . .
N4 N 0.1409(6) 0.4140(5) 0.7897(5) 0.039(3) Uani 1 1 d . . . . .
N5 N 0.1485(6) 0.3646(6) 0.8415(6) 0.053(3) Uani 1 1 d . . . . .
N6 N 0.2484(6) 0.5974(6) 0.2095(5) 0.042(3) Uani 1 1 d . . . . .
N7 N 0.3075(7) 0.4214(7) 0.3414(6) 0.050(3) Uani 1 1 d . . . . .
N8 N 0.3886(7) 0.5734(6) 0.3178(6) 0.054(3) Uani 1 1 d . . . . .
N9 N 0.3629(7) 0.4654(7) 0.2246(6) 0.058(3) Uani 1 1 d . . . . .
N10 N 0.3580(8) 0.4170(7) 0.1742(7) 0.070(4) Uani 1 1 d . . . . .
Ir2A Ir 0.270198 0.509017 0.234017 0.020 Uani 0.02 1 d . U P E 2
Ir1A Ir 0.232683 0.469154 0.780338 0.019 Uani 0.02 1 d . U P D 2

loop_
_atom_site_aniso_label
_atom_site_aniso_U_11
_atom_site_aniso_U_22
_atom_site_aniso_U_33
_atom_site_aniso_U_23
_atom_site_aniso_U_13
_atom_site_aniso_U_12
C1 0.030(7) 0.059(9) 0.038(8) 0.004(7) 0.008(6) -0.008(6)
C2 0.059(10) 0.045(8) 0.055(10) -0.004(7) 0.025(8) -0.003(7)
C3 0.042(10) 0.076(12) 0.062(11) 0.009(9) 0.007(8) 0.015(8)
C4 0.076(14) 0.073(13) 0.067(13) -0.001(10) 0.012(10) 0.003(10)
C5 0.061(11) 0.065(11) 0.087(13) 0.002(10) 0.020(10) 0.030(9)
C6 0.060(11) 0.059(10) 0.080(12) -0.003(8) 0.031(10) 0.018(8)
C7 0.033(8) 0.037(8) 0.063(10) 0.004(7) 0.019(7) 0.004(6)
C8 0.051(9) 0.049(9) 0.050(9) 0.000(7) 0.030(8) 0.003(7)
C9 0.072(12) 0.068(11) 0.051(10) -0.012(8) 0.013(9) 0.007(8)
C10 0.109(16) 0.084(13) 0.054(11) -0.029(10) 0.020(11) 0.006(11)
C11 0.066(12) 0.068(12) 0.083(13) -0.011(10) -0.008(10) 0.006(9)
C12 0.060(11) 0.057(10) 0.058(10) -0.010(8) 0.005(9) 0.009(8)
C13 0.054(10) 0.046(9) 0.086(12) 0.003(8) 0.030(9) -0.003(7)
C14 0.040(8) 0.050(9) 0.068(10) 0.013(7) 0.021(7) -0.006(6)
C15 0.031(9) 0.104(12) 0.082(12) 0.022(8) 0.017(8) -0.015(8)
C16 0.091(17) 0.113(18) 0.105(18) 0.040(15) 0.049(14) -0.012(13)
C17 0.069(13) 0.129(16) 0.094(16) 0.013(10) 0.006(12) -0.057(12)
C18 0.089(16) 0.075(13) 0.124(18) 0.011(12) 0.019(14) -0.018(11)
C19 0.052(10) 0.056(10) 0.082(12) -0.017(9) 0.021(9) -0.022(8)
C20 0.068(12) 0.049(10) 0.085(13) -0.020(9) 0.013(10) -0.010(8)
C21 0.117(19) 0.084(15) 0.13(2) -0.033(14) 0.060(16) -0.026(12)
C22 0.15(2) 0.085(16) 0.14(2) -0.060(15) 0.037(18) -0.042(15)
C23 0.16(2) 0.108(18) 0.081(15) -0.038(13) 0.048(15) -0.017(16)
C24 0.082(13) 0.091(14) 0.078(13) -0.027(10) 0.034(11) -0.010(10)
C25 0.072(12) 0.041(9) 0.074(11) -0.014(8) 0.039(9) -0.010(8)
C26 0.055(11) 0.059(10) 0.075(11) 0.008(8) 0.024(9) 0.017(8)
C27 0.051(11) 0.106(14) 0.073(12) 0.002(11) 0.014(9) 0.019(9)
C28 0.056(11) 0.085(12) 0.067(11) 0.024(9) 0.020(8) 0.014(9)
C29 0.046(9) 0.048(8) 0.052(9) -0.012(7) 0.018(7) 0.000(7)
C30 0.047(9) 0.046(9) 0.060(10) -0.005(7) 0.019(7) -0.016(7)
C31 0.054(10) 0.076(11) 0.072(11) -0.006(9) 0.031(9) -0.012(8)
C32 0.078(12) 0.028(8) 0.072(11) -0.001(7) 0.029(9) -0.002(7)
C33 0.073(13) 0.101(14) 0.100(15) 0.033(11) 0.037(11) -0.013(10)
C34 0.035(8) 0.041(8) 0.068(10) 0.001(7) 0.017(7) 0.000(6)
C35 0.039(8) 0.063(10) 0.068(10) -0.004(8) 0.023(7) 0.002(7)
C36 0.053(10) 0.078(12) 0.062(11) -0.011(9) 0.013(8) 0.012(8)
C37 0.088(14) 0.095(11) 0.063(12) -0.019(9) 0.040(11) 0.011(10)
C38 0.069(13) 0.113(16) 0.092(14) 0.008(12) 0.036(11) 0.047(11)
C39 0.083(13) 0.080(12) 0.078(13) 0.009(10) 0.033(11) 0.037(10)
C40 0.042(9) 0.065(10) 0.074(11) 0.013(8) 0.020(8) 0.018(7)
C41 0.057(10) 0.044(9) 0.070(11) 0.012(8) 0.003(8) 0.007(7)
C42 0.092(14) 0.057(11) 0.086(14) 0.019(9) 0.028(11) 0.020(9)
C43 0.18(2) 0.076(14) 0.098(16) 0.037(12) 0.053(15) 0.037(12)
C44 0.134(17) 0.070(12) 0.067(12) 0.013(10) 0.043(12) -0.001(9)
C45 0.102(14) 0.048(9) 0.065(11) 0.010(8) 0.046(10) 0.005(8)
C46 0.062(10) 0.044(8) 0.056(10) -0.015(7) 0.038(9) -0.018(7)
C47 0.048(9) 0.037(8) 0.063(10) 0.010(7) 0.021(8) -0.001(6)
C48 0.043(10) 0.065(11) 0.078(12) 0.011(9) 0.014(9) 0.014(8)
C49 0.070(14) 0.122(18) 0.061(13) 0.012(13) 0.000(11) 0.004(12)
C50 0.054(10) 0.071(11) 0.070(12) -0.003(9) 0.018(9) -0.015(8)
C51 0.063(11) 0.055(10) 0.055(10) 0.005(7) 0.005(8) 0.001(8)
C52 0.035(8) 0.052(9) 0.058(9) 0.006(7) 0.021(7) 0.005(6)
C53 0.048(9) 0.049(9) 0.056(10) 0.001(7) 0.021(8) 0.011(7)
C54 0.059(11) 0.050(9) 0.061(11) 0.007(8) -0.004(8) 0.002(7)
C55 0.097(15) 0.072(12) 0.064(12) 0.024(9) 0.027(11) 0.008(10)
C56 0.056(11) 0.057(11) 0.086(13) 0.002(9) -0.005(9) 0.006(8)
C57 0.055(10) 0.040(9) 0.070(11) 0.007(8) 0.013(9) 0.003(7)
C58 0.044(10) 0.052(10) 0.078(12) 0.006(8) 0.007(8) 0.003(7)
C59 0.059(12) 0.058(11) 0.104(15) 0.005(9) 0.002(10) -0.002(9)
C60 0.043(12) 0.115(18) 0.128(19) 0.010(14) 0.003(12) -0.019(11)
C61 0.050(11) 0.067(12) 0.119(16) 0.000(11) 0.023(11) -0.012(9)
C62 0.045(9) 0.049(9) 0.101(13) 0.004(8) 0.045(9) 0.004(7)
C63 0.049(10) 0.040(8) 0.108(13) 0.018(8) 0.043(9) 0.004(7)
C64 0.054(11) 0.060(11) 0.137(17) 0.003(11) 0.052(11) 0.004(8)
C65 0.110(16) 0.060(11) 0.133(17) -0.009(11) 0.095(15) 0.007(11)
C66 0.14(2) 0.103(16) 0.15(2) -0.026(14) 0.092(18) -0.014(14)
F1 0.046(8) 0.252(17) 0.135(11) -0.010(10) 0.006(7) 0.012(8)
F2 0.149(13) 0.149(12) 0.115(10) 0.053(9) -0.043(8) -0.032(9)
F3 0.110(10) 0.123(10) 0.121(10) -0.031(8) -0.035(7) 0.014(8)
F4 0.199(18) 0.196(16) 0.134(12) -0.038(11) 0.114(12) -0.050(13)
F5 0.067(10) 0.56(4) 0.126(13) 0.018(17) 0.049(9) 0.022(16)
F6 0.34(3) 0.178(16) 0.155(14) 0.075(13) 0.134(17) 0.027(16)
F7 0.30(2) 0.192(15) 0.087(9) -0.061(10) 0.100(12) -0.088(14)
F8 0.072(9) 0.307(19) 0.127(11) 0.030(11) 0.058(8) 0.031(10)
F9 0.200(15) 0.137(11) 0.122(10) 0.043(8) 0.099(11) 0.050(10)
F10 0.185(16) 0.219(18) 0.133(12) 0.101(13) -0.095(11) -0.100(13)
F11 0.069(9) 0.28(2) 0.141(12) -0.021(12) 0.007(8) 0.055(10)
F12 0.169(14) 0.159(13) 0.097(10) -0.051(9) -0.029(9) 0.026(10)
Ir1 0.0348(3) 0.0402(3) 0.0532(3) -0.0021(2) 0.0162(2) 0.0008(2)
Ir2 0.0349(3) 0.0407(3) 0.0518(3) 0.0039(2) 0.0176(2) 0.0021(2)
N1 0.037(7) 0.030(6) 0.055(8) 0.000(5) 0.008(6) -0.001(5)
N2 0.050(8) 0.067(9) 0.059(8) -0.002(7) 0.004(6) -0.002(6)
N3 0.044(7) 0.049(7) 0.062(8) 0.003(6) 0.017(6) -0.005(5)
N4 0.039(7) 0.024(6) 0.055(7) -0.002(5) 0.016(5) -0.002(4)
N5 0.044(7) 0.043(7) 0.073(9) 0.003(6) 0.019(6) -0.004(5)
N6 0.031(6) 0.035(6) 0.066(8) -0.005(5) 0.023(6) -0.002(5)
N7 0.034(7) 0.063(8) 0.054(8) 0.004(6) 0.010(6) 0.010(6)
N8 0.052(8) 0.038(7) 0.072(9) 0.004(6) 0.017(7) -0.008(5)
N9 0.056(8) 0.070(9) 0.055(8) -0.003(7) 0.027(6) -0.006(6)
N10 0.079(10) 0.050(8) 0.102(11) 0.003(7) 0.060(9) 0.008(7)
Ir2A 0.020 0.020 0.020 0.000 0.005 0.000
Ir1A 0.019 0.019 0.019 0.000 0.005 0.000

loop_
_atom_type_symbol
_atom_type_description
_atom_type_scat_dispersion_real
_atom_type_scat_dispersion_imag
_atom_type_scat_source
C C 0.0033 0.0016 'International Tables Vol C Tables 4.2.6.8 and 6.1.1.4'
H H 0.0000 0.0000 'International Tables Vol C Tables 4.2.6.8 and 6.1.1.4'
F F 0.0171 0.0103 'International Tables Vol C Tables 4.2.6.8 and 6.1.1.4'
Ir Ir -1.4442 7.9887 'International Tables Vol C Tables 4.2.6.8 and 6.1.1.4'
N N 0.0061 0.0033 'International Tables Vol C Tables 4.2.6.8 and 6.1.1.4'

loop_
_geom_angle_atom_site_label_1
_geom_angle_atom_site_label_2
_geom_angle_atom_site_label_3
_geom_angle
C7 C1 C2 118.0(13)
C7 C1 Ir1A 131.8(10)
C2 C1 Ir1A 108.7(10)
C7 C1 Ir1 114.5(10)
C2 C1 Ir1 127.5(10)
C3 C2 C1 119.0(13)
C3 C2 H2 120.5
C1 C2 H2 120.5
C5 C3 C2 123.0(16)
C5 C3 C4 116.7(15)
C2 C3 C4 120.3(15)
F2 C4 F3 103.1(16)
F2 C4 F1 102.3(16)
F3 C4 F1 101.5(16)
F2 C4 C3 117.1(16)
F3 C4 C3 116.5(16)
F1 C4 C3 114.2(15)
C6 C5 C3 118.9(14)
C6 C5 H5 120.6
C3 C5 H5 120.6
C5 C6 C7 120.0(14)
C5 C6 H6 120.0
C7 C6 H6 120.0
C1 C7 C6 121.0(14)
C1 C7 C8 115.9(12)
C6 C7 C8 122.9(13)
N1 C8 C9 119.9(14)
N1 C8 C7 114.2(11)
C9 C8 C7 126.0(13)
C10 C9 C8 119.4(15)
C10 C9 H9 120.3
C8 C9 H9 120.3
C9 C10 C11 118.7(15)
C9 C10 H10 120.6
C11 C10 H10 120.6
C12 C11 C10 120.4(17)
C12 C11 H11 119.8
C10 C11 H11 119.8
N1 C12 C11 122.3(15)
N1 C12 H12 118.9
C11 C12 H12 118.9
C14 C13 C19 118.9(13)
C14 C13 Ir1 127.7(11)
C19 C13 Ir1 113.4(10)
C14 C13 Ir1A 142.3(11)
C19 C13 Ir1A 98.5(10)
C13 C14 C15 120.0(14)
C13 C14 H14 120.0
C15 C14 H14 120.0
C17 C15 C14 120.4(16)
C17 C15 C16 121.4(16)
C14 C15 C16 118.0(17)
F6 C16 F4 109(2)
F6 C16 F5 101.4(19)
F4 C16 F5 106(2)
F6 C16 C15 113(2)
F4 C16 C15 117.0(16)
F5 C16 C15 109(2)
C15 C17 C18 119.7(17)
C15 C17 H17 120.2
C18 C17 H17 120.2
C19 C18 C17 121.3(18)
C19 C18 H18 119.4
C17 C18 H18 119.4
C18 C19 C20 124.7(16)
C18 C19 C13 119.7(15)
C20 C19 C13 115.6(13)
N2 C20 C21 120.9(16)
N2 C20 C19 115.4(13)
C21 C20 C19 123.6(16)
C20 C21 C22 120.0(19)
C20 C21 H21 120.0
C22 C21 H21 120.0
C23 C22 C21 119.5(19)
C23 C22 H22 120.2
C21 C22 H22 120.2
C22 C23 C24 118.6(18)
C22 C23 H23 120.7
C24 C23 H23 120.7
N2 C24 C23 120.8(17)
N2 C24 Ir1A 38.3(7)
C23 C24 Ir1A 157.3(14)
N2 C24 H24 119.6
C23 C24 H24 119.6
Ir1A C24 H24 82.0
N3 C25 C26 125.2(13)
N3 C25 H25 117.4
C26 C25 H25 117.4
C25 C26 C27 116.3(15)
C25 C26 H26 121.9
C27 C26 H26 121.9
C26 C27 C28 120.2(15)
C26 C27 H27 119.9
C28 C27 H27 119.9
C29 C28 C27 119.7(14)
C29 C28 H28 120.2
C27 C28 H28 120.2
N3 C29 C28 120.3(13)
N3 C29 C30 114.8(12)
C28 C29 C30 124.9(12)
N4 C30 C31 109.4(13)
N4 C30 C29 116.4(11)
C31 C30 C29 134.0(14)
C30 C31 C32 105.5(14)
C30 C31 H31 127.3
C32 C31 H31 127.3
N5 C32 C31 109.5(12)
N5 C32 C33 119.7(14)
C31 C32 C33 130.9(15)
C32 C33 H33A 109.5
C32 C33 H33B 109.5
H33A C33 H33B 109.5
C32 C33 H33C 109.5
H33A C33 H33C 109.5
H33B C33 H33C 109.5
C35 C34 C40 114.8(12)
C35 C34 Ir2 130.1(10)
C40 C34 Ir2 115.1(9)
C35 C34 Ir2A 143.7(10)
C40 C34 Ir2A 100.6(9)
C36 C35 C34 121.8(14)
C36 C35 H35 119.1
C34 C35 H35 119.1
C38 C36 C35 120.2(14)
C38 C36 C37 120.5(14)
C35 C36 C37 119.3(15)
F9 C37 F7 109.2(19)
F9 C37 F8 107.1(18)
F7 C37 F8 105.4(15)
F9 C37 C36 114.9(14)
F7 C37 C36 107.8(16)
F8 C37 C36 112.0(16)
C39 C38 C36 120.3(14)
C39 C38 H38 119.9
C36 C38 H38 119.9
C38 C39 C40 120.6(15)
C38 C39 H39 119.7
C40 C39 H39 119.7
C39 C40 C34 122.3(14)
C39 C40 C41 123.6(14)
C34 C40 C41 114.1(12)
C42 C41 N6 120.9(14)
C42 C41 C40 125.7(14)
N6 C41 C40 113.5(12)
C41 C42 C43 119.9(16)
C41 C42 H42 120.1
C43 C42 H42 120.1
C44 C43 C42 119.4(17)
C44 C43 H43 120.3
C42 C43 H43 120.3
C43 C44 C45 120.0(16)
C43 C44 H44 120.0
C45 C44 H44 120.0
N6 C45 C44 122.0(14)
N6 C45 Ir2A 40.0(6)
C44 C45 Ir2A 159.0(13)
N6 C45 H45 119.0
C44 C45 H45 119.0
Ir2A C45 H45 80.0
C47 C46 C52 118.4(13)
C47 C46 Ir2A 109.9(10)
C52 C46 Ir2A 130.8(13)
C47 C46 Ir2 130.2(11)
C52 C46 Ir2 111.2(11)
C46 C47 C48 122.4(13)
C46 C47 Ir2A 41.5(7)
C48 C47 Ir2A 160.9(11)
C46 C47 H47 118.8
C48 C47 H47 118.8
Ir2A C47 H47 78.3
C50 C48 C47 119.4(15)
C50 C48 C49 119.9(17)
C47 C48 C49 120.6(16)
F10 C49 F11 106(2)
F10 C49 F12 107.5(19)
F11 C49 F12 101.3(19)
F10 C49 C48 116.7(19)
F11 C49 C48 113.2(16)
F12 C49 C48 111.3(18)
C48 C50 C51 120.5(15)
C48 C50 H50 119.7
C51 C50 H50 119.7
C50 C51 C52 118.2(14)
C50 C51 H51 120.9
C52 C51 H51 120.9
C46 C52 C51 120.8(14)
C46 C52 C53 118.6(13)
C51 C52 C53 120.4(13)
C54 C53 N7 121.5(14)
C54 C53 C52 126.1(14)
N7 C53 C52 112.3(12)
C55 C54 C53 118.7(15)
C55 C54 H54 120.6
C53 C54 H54 120.6
C54 C55 C56 121.0(15)
C54 C55 H55 119.5
C56 C55 H55 119.5
C55 C56 C57 115.9(16)
C55 C56 H56 122.0
C57 C56 H56 122.0
N7 C57 C56 125.4(15)
N7 C57 H57 117.3
C56 C57 H57 117.3
C59 C58 N8 120.0(15)
C59 C58 H58 120.0
N8 C58 H58 120.0
C58 C59 C60 119.7(18)
C58 C59 H59 120.2
C60 C59 H59 120.2
C61 C60 C59 120.5(18)
C61 C60 H60 119.7
C59 C60 H60 119.7
C60 C61 C62 119.1(16)
C60 C61 H61 120.4
C62 C61 H61 120.4
N8 C62 C61 121.7(15)
N8 C62 C63 113.5(13)
C61 C62 C63 124.8(13)
N9 C63 C62 120.5(12)
N9 C63 C64 106.2(15)
C62 C63 C64 133.3(14)
C65 C64 C63 104.2(14)
C65 C64 H64 127.9
C63 C64 H64 127.9
N10 C65 C64 111.4(14)
N10 C65 C66 119.7(19)
C64 C65 C66 128.9(17)
C65 C66 H66A 109.5
C65 C66 H66B 109.5
H66A C66 H66B 109.5
C65 C66 H66C 109.5
H66A C66 H66C 109.5
H66B C66 H66C 109.5
C1 Ir1 C13 92.2(5)
C1 Ir1 N1 79.9(5)
C13 Ir1 N1 96.9(5)
C1 Ir1 N2 95.6(5)
C13 Ir1 N2 79.4(6)
N1 Ir1 N2 174.1(4)
C1 Ir1 N4 98.1(4)
C13 Ir1 N4 167.4(5)
N1 Ir1 N4 92.1(4)
N2 Ir1 N4 92.3(4)
C1 Ir1 N3 171.2(5)
C13 Ir1 N3 94.8(5)
N1 Ir1 N3 93.9(4)
N2 Ir1 N3 90.9(4)
N4 Ir1 N3 75.6(4)
C34 Ir2 N6 80.8(5)
C34 Ir2 N7 95.1(5)
N6 Ir2 N7 175.1(4)
C34 Ir2 C46 91.0(5)
N6 Ir2 C46 95.4(5)
N7 Ir2 C46 81.8(6)
C34 Ir2 N9 171.0(5)
N6 Ir2 N9 92.6(4)
N7 Ir2 N9 91.7(4)
C46 Ir2 N9 95.7(5)
C34 Ir2 N8 97.2(5)
N6 Ir2 N8 89.7(4)
N7 Ir2 N8 93.5(5)
C46 Ir2 N8 170.9(5)
N9 Ir2 N8 76.5(5)
C12 N1 C8 119.3(12)
C12 N1 Ir1 125.2(9)
C8 N1 Ir1 115.4(9)
C24 N2 C20 119.7(14)
C24 N2 Ir1A 109.9(11)
C20 N2 Ir1A 130.0(11)
C24 N2 Ir1 124.0(11)
C20 N2 Ir1 116.1(10)
C25 N3 C29 118.0(12)
C25 N3 Ir1 125.9(9)
C29 N3 Ir1 115.9(9)
C25 N3 Ir1A 134.4(9)
C29 N3 Ir1A 106.4(9)
C30 N4 N5 109.4(10)
C30 N4 Ir1A 124.9(8)
N5 N4 Ir1A 117.7(8)
C30 N4 Ir1 117.2(8)
N5 N4 Ir1 132.4(8)
N4 N5 C32 106.2(11)
C45 N6 C41 117.6(12)
C45 N6 Ir2A 107.1(9)
C41 N6 Ir2A 132.4(9)
C45 N6 Ir2 125.9(9)
C41 N6 Ir2 116.5(8)
C57 N7 C53 117.2(13)
C57 N7 Ir2 126.8(10)
C53 N7 Ir2 115.8(10)
C62 N8 C58 118.9(13)
C62 N8 Ir2 116.2(10)
C58 N8 Ir2 124.9(9)
N10 N9 C63 111.6(11)
N10 N9 Ir2A 116.8(10)
C63 N9 Ir2A 124.8(10)
N10 N9 Ir2 134.7(10)
C63 N9 Ir2 113.2(10)
N9 N10 C65 106.6(14)
N6 Ir2A C46 121.2(6)
N6 Ir2A N9 119.2(5)
C46 Ir2A N9 112.7(6)
N6 Ir2A C45 32.8(5)
C46 Ir2A C45 125.9(7)
N9 Ir2A C45 92.7(5)
N6 Ir2A C34 75.6(5)
C46 Ir2A C34 82.0(5)
N9 Ir2A C34 140.3(5)
C45 Ir2A C34 108.4(5)
N6 Ir2A C47 97.9(5)
C46 Ir2A C47 28.6(5)
N9 Ir2A C47 119.9(5)
C45 Ir2A C47 97.2(5)
C34 Ir2A C47 91.1(4)
N2 Ir1A N4 118.4(5)
N2 Ir1A C1 119.8(6)
N4 Ir1A C1 108.2(5)
N2 Ir1A C24 31.8(6)
N4 Ir1A C24 90.2(5)
C1 Ir1A C24 123.2(6)
N2 Ir1A C13 79.5(6)
N4 Ir1A C13 144.0(5)
C1 Ir1A C13 84.5(5)
C24 Ir1A C13 111.3(6)
N2 Ir1A N3 92.2(5)
N4 Ir1A N3 70.9(4)
C1 Ir1A N3 139.9(5)
C24 Ir1A N3 96.9(5)
C13 Ir1A N3 77.9(4)

loop_
_geom_bond_atom_site_label_1
_geom_bond_atom_site_label_2
_geom_bond_distance
C1 C7 1.379(17)
C1 C2 1.401(18)
C1 Ir1A 1.936(13)
C1 Ir1 2.034(13)
C2 C3 1.378(19)
C2 H2 0.9300
C3 C5 1.36(2)
C3 C4 1.45(2)
C4 F2 1.311(19)
C4 F3 1.314(19)
C4 F1 1.348(19)
C5 C6 1.36(2)
C5 H5 0.9300
C6 C7 1.410(18)
C6 H6 0.9300
C7 C8 1.452(19)
C8 N1 1.373(16)
C8 C9 1.391(18)
C9 C10 1.36(2)
C9 H9 0.9300
C10 C11 1.37(2)
C10 H10 0.9300
C11 C12 1.35(2)
C11 H11 0.9300
C12 N1 1.311(17)
C12 H12 0.9300
C13 C14 1.381(18)
C13 C19 1.433(19)
C13 Ir1 2.035(13)
C13 Ir1A 2.397(13)
C14 C15 1.417(18)
C14 H14 0.9300
C15 C17 1.37(2)
C15 C16 1.51(3)
C16 F6 1.26(2)
C16 F4 1.27(2)
C16 F5 1.32(2)
C17 C18 1.39(2)
C17 H17 0.9300
C18 C19 1.37(2)
C18 H18 0.9300
C19 C20 1.41(2)
C20 N2 1.352(18)
C20 C21 1.36(2)
C21 C22 1.37(3)
C21 H21 0.9300
C22 C23 1.36(3)
C22 H22 0.9300
C23 C24 1.41(2)
C23 H23 0.9300
C24 N2 1.325(17)
C24 Ir1A 2.364(15)
C24 H24 0.9300
C25 N3 1.334(17)
C25 C26 1.37(2)
C25 H25 0.9300
C26 C27 1.376(19)
C26 H26 0.9300
C27 C28 1.39(2)
C27 H27 0.9300
C28 C29 1.380(19)
C28 H28 0.9300
C29 N3 1.356(15)
C29 C30 1.441(19)
C30 N4 1.338(16)
C30 C31 1.365(17)
C31 C32 1.38(2)
C31 H31 0.9300
C32 N5 1.369(16)
C32 C33 1.487(19)
C33 H33A 0.9600
C33 H33B 0.9600
C33 H33C 0.9600
C34 C35 1.420(17)
C34 C40 1.435(18)
C34 Ir2 1.988(12)
C34 Ir2A 2.480(12)
C35 C36 1.395(18)
C35 H35 0.9300
C36 C38 1.38(2)
C36 C37 1.51(2)
C37 F9 1.28(2)
C37 F7 1.31(2)
C37 F8 1.32(2)
C38 C39 1.36(2)
C38 H38 0.9300
C39 C40 1.379(18)
C39 H39 0.9300
C40 C41 1.458(19)
C41 C42 1.373(19)
C41 N6 1.386(16)
C42 C43 1.37(2)
C42 H42 0.9300
C43 C44 1.35(2)
C43 H43 0.9300
C44 C45 1.38(2)
C44 H44 0.9300
C45 N6 1.349(15)
C45 Ir2A 2.379(14)
C45 H45 0.9300
C46 C47 1.335(19)
C46 C52 1.392(18)
C46 Ir2A 1.846(13)
C46 Ir2 2.047(14)
C47 C48 1.41(2)
C47 Ir2A 2.620(15)
C47 H47 0.9300
C48 C50 1.37(2)
C48 C49 1.49(2)
C49 F10 1.23(2)
C49 F11 1.29(2)
C49 F12 1.32(2)
C50 C51 1.38(2)
C50 H50 0.9300
C51 C52 1.428(19)
C51 H51 0.9300
C52 C53 1.472(19)
C53 C54 1.367(18)
C53 N7 1.385(17)
C54 C55 1.35(2)
C54 H54 0.9300
C55 C56 1.37(2)
C55 H55 0.9300
C56 C57 1.397(19)
C56 H56 0.9300
C57 N7 1.272(17)
C57 H57 0.9300
C58 C59 1.35(2)
C58 N8 1.379(17)
C58 H58 0.9300
C59 C60 1.37(2)
C59 H59 0.9300
C60 C61 1.34(2)
C60 H60 0.9300
C61 C62 1.36(2)
C61 H61 0.9300
C62 N8 1.336(15)
C62 C63 1.41(2)
C63 N9 1.364(18)
C63 C64 1.43(2)
C64 C65 1.38(2)
C64 H64 0.9300
C65 N10 1.353(18)
C65 C66 1.48(2)
C66 H66A 0.9600
C66 H66B 0.9600
C66 H66C 0.9600
Ir1 N1 2.043(10)
Ir1 N2 2.052(12)
Ir1 N4 2.103(9)
Ir1 N3 2.144(11)
Ir2 N6 2.016(10)
Ir2 N7 2.023(11)
Ir2 N9 2.106(11)
Ir2 N8 2.160(11)
N2 Ir1A 1.558(12)
N3 Ir1A 2.495(12)
N4 N5 1.357(14)
N4 Ir1A 1.924(9)
N6 Ir2A 1.602(10)
N9 N10 1.329(16)
N9 Ir2A 1.852(11)
